data_7063578
loop_
_publ_author_name
'Nandy, Rakhi'
'Jana, Narayan Ch.'
'Jagodic, Marko'
'Jaglicic, Zvonko'
'Brand\~ao, Paula'
'Saha, Amrita'
'Panja, Anangamohan'

_publ_section_title
;
 Impact of paramagnetic CuII and diamagnetic ZnII ions on single-molecule
 magnetism in heterodinuclear 3d-4f complexes displaying slow relaxation
 of magnetization
;
_journal_name_full 'New Journal of Chemistry'
_journal_paper_doi 10.1039/D4NJ04958F
_journal_year 2025
_chemical_formula_moiety 'C24 H30 Cu Gd N5 O14'
_chemical_formula_sum 'C24 H30 Cu Gd N5 O14'
_chemical_formula_weight 833.32
_space_group_crystal_system monoclinic
_space_group_IT_number 14
_space_group_name_Hall '-P 2yn'
_space_group_name_H-M_alt 'P 1 21/n 1'
_atom_sites_solution_hydrogens mixed
_atom_sites_solution_primary dual
_audit_creation_date 2024-12-12
_audit_creation_method
;
Olex2 1.5
(compiled 2024.02.16 svn.r378c4104 for OlexSys, GUI svn.r6928)
;
_audit_update_record
;
2024-12-15 deposited with the CCDC.	2024-12-16 downloaded from the CCDC.
;
_cell_angle_alpha 90
_cell_angle_beta 93.331(4)
_cell_angle_gamma 90
_cell_formula_units_Z 4
_cell_length_a 11.0211(14)
_cell_length_b 17.798(2)
_cell_length_c 15.593(2)
_cell_measurement_reflns_used 468
_cell_measurement_temperature 150.02
_cell_measurement_theta_max 25.86
_cell_measurement_theta_min 2.98
_cell_volume 3053.5(6)
_computing_cell_refinement Apex-II
_computing_data_collection Apex-II
_computing_data_reduction Apex-II
_computing_molecular_graphics 'Olex2 1.5 (Dolomanov et al., 2009)'
_computing_publication_material 'Olex2 1.5 (Dolomanov et al., 2009)'
_computing_structure_refinement 'SHELXL 2016/6 (Sheldrick, 2015)'
_computing_structure_solution 'SHELXT 2014/5 (Sheldrick, 2014)'
_diffrn_ambient_temperature 150.02
_diffrn_measured_fraction_theta_full 0.999
_diffrn_measured_fraction_theta_max 0.996
_diffrn_measurement_device_type ccd
_diffrn_radiation_type MoK\a
_diffrn_radiation_wavelength 0.71073
_diffrn_reflns_av_R_equivalents 0.0499
_diffrn_reflns_av_unetI/netI 0.0344
_diffrn_reflns_Laue_measured_fraction_full 0.999
_diffrn_reflns_Laue_measured_fraction_max 0.996
_diffrn_reflns_limit_h_max 13
_diffrn_reflns_limit_h_min -13
_diffrn_reflns_limit_k_max 22
_diffrn_reflns_limit_k_min -22
_diffrn_reflns_limit_l_max 19
_diffrn_reflns_limit_l_min -16
_diffrn_reflns_number 43455
_diffrn_reflns_point_group_measured_fraction_full 0.999
_diffrn_reflns_point_group_measured_fraction_max 0.996
_diffrn_reflns_theta_full 25.242
_diffrn_reflns_theta_max 26.429
_diffrn_reflns_theta_min 2.483
_exptl_absorpt_coefficient_mu 2.925
_exptl_absorpt_correction_T_max 0.878
_exptl_absorpt_correction_T_min 0.455
_exptl_absorpt_correction_type multi-scan
_exptl_absorpt_process_details SADBAS
_exptl_crystal_colour green
_exptl_crystal_colour_primary green
_exptl_crystal_density_diffrn 1.813
_exptl_crystal_description plate
_exptl_crystal_F_000 1656
_exptl_crystal_size_max 0.4
_exptl_crystal_size_mid 0.3
_exptl_crystal_size_min 0.02
_refine_diff_density_max 1.472
_refine_diff_density_min -1.279
_refine_diff_density_rms 0.118
_refine_ls_extinction_method none
_refine_ls_goodness_of_fit_ref 1.101
_refine_ls_hydrogen_treatment constr
_refine_ls_matrix_type full
_refine_ls_number_parameters 465
_refine_ls_number_reflns 6271
_refine_ls_number_restraints 304
_refine_ls_restrained_S_all 1.092
_refine_ls_R_factor_all 0.0578
_refine_ls_R_factor_gt 0.0402
_refine_ls_shift/su_max 0.001
_refine_ls_shift/su_mean 0.000
_refine_ls_structure_factor_coef Fsqd
_refine_ls_weighting_details 'w=1/[\s^2^(Fo^2^)+(0.0318P)^2^+12.3233P] where P=(Fo^2^+2Fc^2^)/3'
_refine_ls_weighting_scheme calc
_refine_ls_wR_factor_gt 0.0871
_refine_ls_wR_factor_ref 0.0962
_reflns_Friedel_coverage 0.000
_reflns_number_gt 5042
_reflns_number_total 6271
_reflns_threshold_expression 'I > 2\s(I)'
_cod_data_source_file d4nj04958f2.cif
_cod_data_source_block complex-1_am621
_cod_original_cell_volume 3053.5(7)
_cod_database_code 7063578
_shelx_shelxl_version_number 2016/6
_shelx_space_group_comment
;
The symmetry employed for this shelxl refinement is uniquely defined
by the following loop, which should always be used as a source of
symmetry information in preference to the above space-group names.
They are only intended as comments.
;
_shelx_estimated_absorpt_t_max 0.944
_shelx_estimated_absorpt_t_min 0.387
_olex2_refinement_description
;
1. Fixed Uiso
 At 1.2 times of:
  All C(H) groups, All C(H,H) groups
 At 1.5 times of:
  All C(H,H,H) groups, All O(H,H) groups
2. Restrained distances
 C11A-C12
 1.4 with sigma of 0.02
 C15-C11
 1.4 with sigma of 0.02
 C13-C15 = C11-C13B = C12-C11A
 1.5 with sigma of 0.01
 C25-C11B = C11B-C27A
 1.5 with sigma of 0.01
 C25-C11A = C11A-C27A
 1.55 with sigma of 0.01
 C26-C10 = C10-C13A
 1.55 with sigma of 0.01
 C15-C11 = C11-C13B
 1.55 with sigma of 0.01
 C13-C11B = C11B-C12
 1.55 with sigma of 0.01
 C13B-C12
 1.55 with sigma of 0.01
 C13A-C27A
 1.55 with sigma of 0.01
 N1-C25
 1.5 with sigma of 0.01
 N1-C13
 1.5 with sigma of 0.01
 N2-C15
 1.5 with sigma of 0.01
 N2-C26
 1.5 with sigma of 0.01
 C25-C26
 1.55 with sigma of 0.01
 C13-C15
 1.55 with sigma of 0.01
3. Uiso/Uaniso restraints and constraints
C13 \\sim C15 \\sim C26 \\sim C11 \\sim C13A \\sim C13B \\sim C12 \\sim C27A
\\sim C11B \\sim C25 \\sim C11A: within 1.7A with sigma of 0.02 and sigma for
terminal atoms of 0.02 within 1.7A
C15 \\sim C13 \\sim C11B \\sim C11A \\sim C25 \\sim C11 \\sim C26 \\sim C10
\\sim C13A \\sim C12 \\sim C27A \\sim C13B: within 1.7A with sigma of 0.02 and
sigma for terminal atoms of 0.02 within 1.7A
Uanis(C11A) \\sim Ueq, Uanis(C25) \\sim Ueq, Uanis(C13) \\sim Ueq, Uanis(C26)
\\sim Ueq, Uanis(C15) \\sim Ueq, Uanis(C13B) \\sim Ueq, Uanis(C13A) \\sim Ueq,
Uanis(C12) \\sim Ueq, Uanis(C27A) \\sim Ueq: with sigma of 0.01 and sigma for
terminal atoms of 0.02
4. Rigid body (RIGU) restrains
 C13B, C11A, C11B, C27A, C12, C13A, C26, C15, C13, C25
 with sigma for 1-2 distances of 0.002 and sigma for 1-3 distances of 0.002
 C13, C15, C26, C11, C13A, C13B, C12, C27A, C11B, C11A, C25
 with sigma for 1-2 distances of 0.002 and sigma for 1-3 distances of 0.002
 C13, C15, C11, C13B, C12, C11A
 with sigma for 1-2 distances of 0.002 and sigma for 1-3 distances of 0.002
5. Others
 Fixed Sof: C11B(0.3) H11A(0.3) H11B(0.3) C13(0.7) H13(0.7) C12(0.7) H12A(0.7)
 H12B(0.7) C15(0.7) H15(0.7) C13B(0.7) H13A(0.7) H13B(0.7) C25(0.3) H25(0.3)
 C26(0.3) H26(0.3) C13A(0.3) H13C(0.3) H13D(0.3) C27A(0.3) H27A(0.3) H27B(0.3)
 C11A(0.7) H11C(0.7) H11D(0.7) C11(0.7) H11E(0.7) H11F(0.7) C10(0.3) H10A(0.3)
 H10B(0.3)
6.a Rotating group:
 O14(H14A,H14B)
6.b Ternary CH refined with riding coordinates:
 C13(H13), C15(H15), C25(H25), C26(H26)
6.c Secondary CH2 refined with riding coordinates:
 C11B(H11A,H11B), C12(H12A,H12B), C13B(H13A,H13B), C13A(H13C,H13D), C27A(H27A,
 H27B), C11A(H11C,H11D), C11(H11E,H11F), C10(H10A,H10B)
6.d Aromatic/amide H refined with riding coordinates:
 C4(H4), C21(H21), C16(H16), C18(H18), C7(H7), C9(H9)
6.e Idealised Me refined as rotating group:
 C6(H6A,H6B,H6C), C23(H23A,H23B,H23C), C3(H3A,H3B,H3C), C20(H20A,H20B,H20C)
;
_olex2_submission_special_instructions 'No special instructions were received'

loop_
_space_group_symop_operation_xyz
'x, y, z'
'-x+1/2, y+1/2, -z+1/2'
'-x, -y, -z'
'x-1/2, -y-1/2, z-1/2'

loop_
_atom_site_label
_atom_site_type_symbol
_atom_site_fract_x
_atom_site_fract_y
_atom_site_fract_z
_atom_site_U_iso_or_equiv
_atom_site_adp_type
_atom_site_occupancy
_atom_site_site_symmetry_order
_atom_site_calc_flag
_atom_site_refinement_flags_posn
_atom_site_refinement_flags_adp
_atom_site_refinement_flags_occupancy
_atom_site_disorder_assembly
_atom_site_disorder_group
Gd1 Gd 0.54338(3) 0.23431(2) 0.50298(2) 0.02920(9) Uani 1 1 d . . . . .
Cu1 Cu 0.60718(6) 0.37491(3) 0.36378(4) 0.03213(16) Uani 1 1 d . . . . .
O4 O 0.6626(4) 0.3099(2) 0.6336(2) 0.0356(9) Uani 1 1 d . . . . .
O2 O 0.5743(4) 0.26991(19) 0.3619(2) 0.0361(9) Uani 1 1 d . . . . .
O1 O 0.5627(4) 0.12994(19) 0.3910(2) 0.0367(9) Uani 1 1 d . . . . .
O3 O 0.5940(3) 0.36224(19) 0.4854(2) 0.0322(8) Uani 1 1 d . . . . .
O11 O 0.7676(4) 0.2272(2) 0.4890(3) 0.0469(10) Uani 1 1 d . . . . .
O14 O 0.8244(4) 0.3563(2) 0.3732(3) 0.0518(11) Uani 1 1 d . . . . .
H14A H 0.849739 0.344717 0.322236 0.078 Uiso 1 1 d R U . . .
H14B H 0.842759 0.316256 0.404866 0.078 Uiso 1 1 d R U . . .
O9 O 0.4732(4) 0.2135(2) 0.6546(2) 0.0440(10) Uani 1 1 d . . . . .
O10 O 0.3826(5) 0.1138(2) 0.6959(3) 0.0616(14) Uani 1 1 d . . . . .
O6 O 0.3427(4) 0.2932(2) 0.5146(3) 0.0511(11) Uani 1 1 d . . . . .
O12 O 0.6846(5) 0.1446(2) 0.5685(3) 0.0541(12) Uani 1 1 d . . . . .
O7 O 0.1789(4) 0.2688(3) 0.4340(3) 0.0647(13) Uani 1 1 d . . . . .
N2 N 0.6174(5) 0.4830(3) 0.3696(3) 0.0444(12) Uani 1 1 d D . . . .
N3 N 0.2872(5) 0.2579(3) 0.4529(3) 0.0436(12) Uani 1 1 d . . . . .
O8 O 0.4246(5) 0.1278(2) 0.5621(3) 0.0567(12) Uani 1 1 d . . . . .
O5 O 0.3499(4) 0.2135(3) 0.4131(3) 0.0596(13) Uani 1 1 d . . . . .
N1 N 0.5945(5) 0.3872(3) 0.2417(3) 0.0507(14) Uani 1 1 d D . . . .
C4 C 0.5464(5) 0.1003(3) 0.2365(3) 0.0364(12) Uani 1 1 d . . . . .
H4 H 0.537548 0.048088 0.246956 0.044 Uiso 1 1 calc R U . . .
N4 N 0.4266(5) 0.1516(3) 0.6402(3) 0.0433(12) Uani 1 1 d . . . . .
C17 C 0.6670(5) 0.4880(3) 0.5210(4) 0.0348(12) Uani 1 1 d . . . . .
C24 C 0.6476(5) 0.4116(3) 0.5409(3) 0.0300(11) Uani 1 1 d . . . . .
C5 C 0.5480(5) 0.1272(4) 0.1515(4) 0.0431(14) Uani 1 1 d . . . . .
C2 C 0.5576(5) 0.1497(3) 0.3041(3) 0.0323(12) Uani 1 1 d . . . . .
C6 C 0.5321(6) 0.0725(4) 0.0773(4) 0.0527(17) Uani 1 1 d . . . . .
H6A H 0.573427 0.025274 0.092622 0.079 Uiso 1 1 calc R U . . .
H6B H 0.567106 0.094059 0.026415 0.079 Uiso 1 1 calc R U . . .
H6C H 0.445275 0.062918 0.064769 0.079 Uiso 1 1 calc R U . . .
C22 C 0.6839(5) 0.3857(3) 0.6226(4) 0.0335(12) Uani 1 1 d . . . . .
C8 C 0.5738(5) 0.2545(3) 0.2068(3) 0.0371(13) Uani 1 1 d . . . . .
C1 C 0.5692(5) 0.2272(3) 0.2918(3) 0.0303(11) Uani 1 1 d . . . . .
N5 N 0.7818(6) 0.1732(4) 0.5418(4) 0.0575(16) Uani 1 1 d . . . . .
C21 C 0.7345(5) 0.4330(3) 0.6851(4) 0.0412(14) Uani 1 1 d . . . . .
H21 H 0.758686 0.413589 0.740214 0.049 Uiso 1 1 calc R U . . .
O13 O 0.8806(6) 0.1498(4) 0.5671(4) 0.100(2) Uani 1 1 d . . . . .
C16 C 0.6443(5) 0.5200(3) 0.4377(4) 0.0409(14) Uani 1 1 d . . . . .
H16 H 0.649596 0.573111 0.432792 0.049 Uiso 1 1 calc R U . . .
C18 C 0.7180(5) 0.5350(3) 0.5876(4) 0.0435(15) Uani 1 1 d . . . . .
H18 H 0.730051 0.586672 0.575561 0.052 Uiso 1 1 calc R U . . .
C19 C 0.7503(6) 0.5092(3) 0.6679(4) 0.0455(15) Uani 1 1 d . . . . .
C7 C 0.5635(5) 0.2029(4) 0.1389(3) 0.0414(14) Uani 1 1 d . . . . .
H7 H 0.567374 0.221026 0.081871 0.050 Uiso 1 1 calc R U . . .
C9 C 0.5874(6) 0.3342(4) 0.1874(4) 0.0524(17) Uani 1 1 d . . . . .
H9 H 0.591240 0.347519 0.128636 0.063 Uiso 1 1 calc R U . . .
C23 C 0.7155(6) 0.2773(3) 0.7115(4) 0.0447(15) Uani 1 1 d . . . . .
H23A H 0.675962 0.298129 0.760931 0.067 Uiso 1 1 calc R U . . .
H23B H 0.802598 0.288790 0.716783 0.067 Uiso 1 1 calc R U . . .
H23C H 0.704095 0.222679 0.709910 0.067 Uiso 1 1 calc R U . . .
C11B C 0.548(3) 0.4995(12) 0.1375(14) 0.054(4) Uani 0.3 1 d D U P A -1
H11A H 0.490054 0.470182 0.100204 0.065 Uiso 0.3 1 calc R U P A -1
H11B H 0.630033 0.492662 0.115220 0.065 Uiso 0.3 1 calc R U P A -1
C3 C 0.5494(7) 0.0512(3) 0.4102(4) 0.0536(18) Uani 1 1 d . . . . .
H3A H 0.566772 0.042852 0.471804 0.080 Uiso 1 1 calc R U . . .
H3B H 0.606396 0.021911 0.377618 0.080 Uiso 1 1 calc R U . . .
H3C H 0.466058 0.035238 0.394132 0.080 Uiso 1 1 calc R U . . .
C20 C 0.8027(7) 0.5618(4) 0.7369(5) 0.068(2) Uani 1 1 d . . . . .
H20A H 0.736692 0.582672 0.768931 0.103 Uiso 1 1 calc R U . . .
H20B H 0.846448 0.602679 0.710081 0.103 Uiso 1 1 calc R U . . .
H20C H 0.858903 0.533955 0.776186 0.103 Uiso 1 1 calc R U . . .
C13 C 0.6277(10) 0.4655(4) 0.2169(5) 0.0504(19) Uani 0.7 1 d D U P A 1
H13 H 0.718104 0.470640 0.222887 0.060 Uiso 0.7 1 calc R U P A 1
C12 C 0.6052(12) 0.5722(5) 0.1149(7) 0.069(2) Uani 0.7 1 d D U P A 1
H12A H 0.567704 0.587339 0.058319 0.083 Uiso 0.7 1 calc R U P A 1
H12B H 0.693771 0.581230 0.113869 0.083 Uiso 0.7 1 calc R U P A 1
C15 C 0.5724(10) 0.5147(5) 0.2848(5) 0.052(2) Uani 0.7 1 d D U P A 1
H15 H 0.482106 0.508674 0.279210 0.062 Uiso 0.7 1 calc R U P A 1
C13B C 0.5539(12) 0.6224(7) 0.1847(7) 0.071(3) Uani 0.7 1 d D U P A 1
H13A H 0.577092 0.675277 0.174841 0.085 Uiso 0.7 1 calc R U P A 1
H13B H 0.464084 0.619264 0.180992 0.085 Uiso 0.7 1 calc R U P A 1
C25 C 0.5497(17) 0.4682(6) 0.2268(12) 0.045(3) Uani 0.3 1 d D U P A -1
H25 H 0.467392 0.474090 0.249795 0.054 Uiso 0.3 1 calc R U P A -1
C26 C 0.6441(19) 0.5152(10) 0.2825(7) 0.040(3) Uani 0.3 1 d D U P A -1
H26 H 0.729608 0.505595 0.267210 0.048 Uiso 0.3 1 calc R U P A -1
C13A C 0.615(2) 0.6266(15) 0.1824(15) 0.057(4) Uani 0.3 1 d D U P A -1
H13C H 0.695583 0.616264 0.160672 0.069 Uiso 0.3 1 calc R U P A -1
H13D H 0.598224 0.681146 0.177943 0.069 Uiso 0.3 1 calc R U P A -1
C27A C 0.515(2) 0.5813(11) 0.1308(15) 0.057(4) Uani 0.3 1 d D U P A -1
H27A H 0.434675 0.589871 0.154683 0.068 Uiso 0.3 1 calc R U P A -1
H27B H 0.509910 0.597322 0.069866 0.068 Uiso 0.3 1 calc R U P A -1
C11A C 0.5845(12) 0.4900(6) 0.1270(8) 0.058(3) Uani 0.7 1 d D U P A 1
H11C H 0.628821 0.461357 0.084214 0.070 Uiso 0.7 1 calc R U P A 1
H11D H 0.496747 0.478749 0.117300 0.070 Uiso 0.7 1 calc R U P A 1
C11 C 0.602(2) 0.5980(6) 0.2733(9) 0.059(3) Uani 0.7 1 d D U P A 1
H11E H 0.564030 0.628193 0.317758 0.070 Uiso 0.7 1 calc R U P A 1
H11F H 0.691213 0.605744 0.279486 0.070 Uiso 0.7 1 calc R U P A 1
C10 C 0.609(5) 0.5998(13) 0.2762(18) 0.054(4) Uani 0.3 1 d D U P A -1
H10A H 0.526056 0.607076 0.295688 0.065 Uiso 0.3 1 calc R U P A -1
H10B H 0.666054 0.629738 0.313884 0.065 Uiso 0.3 1 calc R U P A -1

loop_
_atom_site_aniso_label
_atom_site_aniso_U_11
_atom_site_aniso_U_22
_atom_site_aniso_U_33
_atom_site_aniso_U_23
_atom_site_aniso_U_13
_atom_site_aniso_U_12
Gd1 0.04709(17) 0.01735(13) 0.02340(13) 0.00014(10) 0.00420(10) 0.00030(12)
Cu1 0.0418(4) 0.0227(3) 0.0316(3) 0.0058(3) -0.0004(3) -0.0033(3)
O4 0.052(2) 0.0261(19) 0.0285(19) -0.0035(15) 0.0004(17) -0.0042(17)
O2 0.060(3) 0.0229(18) 0.0251(18) 0.0023(15) -0.0019(17) -0.0104(18)
O1 0.062(3) 0.0187(18) 0.0293(19) -0.0023(14) 0.0053(18) 0.0007(17)
O3 0.041(2) 0.0202(18) 0.036(2) -0.0006(15) 0.0064(16) 0.0000(16)
O11 0.049(3) 0.049(3) 0.043(2) -0.004(2) 0.0042(19) 0.009(2)
O14 0.051(3) 0.052(3) 0.053(3) 0.002(2) 0.010(2) 0.005(2)
O9 0.065(3) 0.037(2) 0.030(2) 0.0012(17) 0.0033(19) -0.015(2)
O10 0.089(4) 0.043(3) 0.057(3) 0.007(2) 0.039(3) -0.004(2)
O6 0.055(3) 0.043(2) 0.055(3) -0.014(2) 0.003(2) 0.004(2)
O12 0.084(4) 0.041(3) 0.036(2) 0.0043(19) -0.005(2) 0.020(2)
O7 0.045(3) 0.087(4) 0.061(3) -0.007(3) 0.000(2) 0.013(3)
N2 0.060(3) 0.027(2) 0.046(3) 0.009(2) 0.001(2) 0.002(2)
N3 0.052(3) 0.042(3) 0.036(3) -0.001(2) 0.004(2) 0.005(3)
O8 0.088(4) 0.037(2) 0.047(3) -0.008(2) 0.022(2) -0.015(2)
O5 0.053(3) 0.075(3) 0.051(3) -0.024(2) 0.000(2) 0.012(2)
N1 0.076(4) 0.039(3) 0.036(3) 0.013(2) -0.009(3) -0.017(3)
C4 0.043(3) 0.036(3) 0.031(3) -0.006(2) 0.009(2) -0.001(3)
N4 0.061(3) 0.033(3) 0.038(3) 0.007(2) 0.019(2) 0.005(2)
C17 0.033(3) 0.024(3) 0.049(3) -0.004(2) 0.013(2) -0.002(2)
C24 0.032(3) 0.021(2) 0.037(3) -0.010(2) 0.010(2) -0.002(2)
C5 0.037(3) 0.060(4) 0.033(3) -0.013(3) 0.007(2) -0.006(3)
C2 0.037(3) 0.036(3) 0.023(2) -0.001(2) 0.004(2) 0.001(2)
C6 0.056(4) 0.070(5) 0.033(3) -0.020(3) 0.013(3) -0.007(3)
C22 0.037(3) 0.025(3) 0.039(3) -0.009(2) 0.010(2) -0.005(2)
C8 0.037(3) 0.049(4) 0.025(3) 0.002(2) 0.000(2) -0.011(3)
C1 0.035(3) 0.032(3) 0.023(2) 0.001(2) -0.002(2) -0.004(2)
N5 0.069(4) 0.060(4) 0.041(3) -0.012(3) -0.010(3) 0.028(3)
C21 0.044(3) 0.038(3) 0.042(3) -0.013(3) 0.006(3) -0.004(3)
O13 0.083(4) 0.115(5) 0.098(5) -0.009(4) -0.030(4) 0.061(4)
C16 0.044(3) 0.022(3) 0.057(4) 0.000(3) 0.010(3) 0.002(2)
C18 0.044(3) 0.019(3) 0.069(4) -0.015(3) 0.012(3) -0.006(2)
C19 0.044(3) 0.036(3) 0.057(4) -0.020(3) 0.008(3) -0.007(3)
C7 0.041(3) 0.061(4) 0.022(3) 0.002(3) 0.002(2) -0.011(3)
C9 0.068(4) 0.056(4) 0.032(3) 0.018(3) -0.005(3) -0.023(3)
C23 0.060(4) 0.040(3) 0.034(3) -0.001(3) -0.005(3) -0.002(3)
C11B 0.061(9) 0.052(5) 0.048(5) 0.014(5) -0.005(6) -0.006(6)
C3 0.102(6) 0.024(3) 0.037(3) -0.003(2) 0.022(3) -0.008(3)
C20 0.082(6) 0.046(4) 0.076(5) -0.027(4) -0.005(4) -0.013(4)
C13 0.055(5) 0.042(4) 0.055(4) 0.020(3) 0.007(3) -0.007(4)
C12 0.084(6) 0.057(4) 0.067(4) 0.028(3) -0.004(4) -0.012(4)
C15 0.053(5) 0.043(3) 0.058(4) 0.018(3) 0.001(4) 0.003(4)
C13B 0.077(6) 0.058(4) 0.078(4) 0.028(3) -0.003(4) 0.002(5)
C25 0.045(6) 0.042(6) 0.046(5) 0.010(5) -0.004(5) -0.014(5)
C26 0.043(6) 0.031(6) 0.046(5) 0.012(5) -0.004(5) -0.008(5)
C13A 0.059(7) 0.050(6) 0.062(7) 0.016(6) 0.000(6) -0.003(6)
C27A 0.063(7) 0.053(5) 0.053(7) 0.015(5) -0.001(6) -0.001(5)
C11A 0.062(6) 0.057(4) 0.056(4) 0.022(4) 0.000(4) -0.015(4)
C11 0.062(6) 0.042(4) 0.071(4) 0.020(4) 0.002(5) 0.001(4)
C10 0.058(9) 0.040(8) 0.063(8) 0.019(8) -0.003(8) -0.003(8)

loop_
_atom_type_symbol
_atom_type_description
_atom_type_scat_dispersion_real
_atom_type_scat_dispersion_imag
_atom_type_scat_source
C C 0.0033 0.0016 'International Tables Vol C Tables 4.2.6.8 and 6.1.1.4'
H H 0.0000 0.0000 'International Tables Vol C Tables 4.2.6.8 and 6.1.1.4'
Cu Cu 0.3201 1.2651 'International Tables Vol C Tables 4.2.6.8 and 6.1.1.4'
Gd Gd -0.1653 3.9035 'International Tables Vol C Tables 4.2.6.8 and 6.1.1.4'
N N 0.0061 0.0033 'International Tables Vol C Tables 4.2.6.8 and 6.1.1.4'
O O 0.0106 0.0060 'International Tables Vol C Tables 4.2.6.8 and 6.1.1.4'

loop_
_geom_angle_atom_site_label_1
_geom_angle_atom_site_label_2
_geom_angle_atom_site_label_3
_geom_angle
_geom_angle_site_symmetry_1
_geom_angle_site_symmetry_3
_geom_angle_publ_flag
O4 Gd1 N3 123.25(13) . . ?
O4 Gd1 N5 68.49(13) . . ?
O2 Gd1 O4 118.82(12) . . ?
O2 Gd1 O1 62.15(11) . . ?
O2 Gd1 O3 65.23(12) . . ?
O2 Gd1 O11 74.46(14) . . ?
O2 Gd1 O9 168.44(14) . . ?
O2 Gd1 O6 97.75(15) . . ?
O2 Gd1 O12 116.93(15) . . ?
O2 Gd1 N3 84.29(14) . . ?
O2 Gd1 O8 131.23(13) . . ?
O2 Gd1 O5 71.30(15) . . ?
O2 Gd1 N5 96.87(16) . . ?
O1 Gd1 O4 144.41(12) . . ?
O1 Gd1 N3 92.25(13) . . ?
O1 Gd1 N5 76.02(14) . . ?
O3 Gd1 O4 60.15(12) . . ?
O3 Gd1 O1 126.09(12) . . ?
O3 Gd1 O11 78.29(14) . . ?
O3 Gd1 O9 109.43(12) . . ?
O3 Gd1 O6 79.52(14) . . ?
O3 Gd1 O12 122.34(16) . . ?
O3 Gd1 N3 93.56(13) . . ?
O3 Gd1 O8 154.42(14) . . ?
O3 Gd1 O5 106.05(15) . . ?
O3 Gd1 N5 99.77(17) . . ?
O11 Gd1 O4 69.66(12) . . ?
O11 Gd1 O1 77.43(13) . . ?
O11 Gd1 O9 115.30(14) . . ?
O11 Gd1 N3 158.74(14) . . ?
O11 Gd1 O8 122.26(16) . . ?
O11 Gd1 O5 139.19(14) . . ?
O11 Gd1 N5 26.13(16) . . ?
O9 Gd1 O4 62.44(12) . . ?
O9 Gd1 O1 124.44(12) . . ?
O9 Gd1 N3 85.89(14) . . ?
O9 Gd1 N5 94.15(16) . . ?
O6 Gd1 O4 97.54(13) . . ?
O6 Gd1 O1 117.93(14) . . ?
O6 Gd1 O11 157.73(14) . . ?
O6 Gd1 O9 70.87(15) . . ?
O6 Gd1 N3 25.72(13) . . ?
O6 Gd1 O8 78.73(16) . . ?
O6 Gd1 O5 50.72(14) . . ?
O6 Gd1 N5 163.47(15) . . ?
O12 Gd1 O4 74.82(13) . . ?
O12 Gd1 O1 74.48(13) . . ?
O12 Gd1 O11 52.15(16) . . ?
O12 Gd1 O9 74.63(15) . . ?
O12 Gd1 O6 144.03(17) . . ?
O12 Gd1 N3 143.02(17) . . ?
O12 Gd1 O8 71.47(18) . . ?
O12 Gd1 O5 130.12(17) . . ?
O12 Gd1 N5 26.12(16) . . ?
O8 Gd1 O4 109.81(13) . . ?
O8 Gd1 O1 76.61(13) . . ?
O8 Gd1 O9 50.12(13) . . ?
O8 Gd1 N3 71.90(16) . . ?
O8 Gd1 O5 69.46(17) . . ?
O8 Gd1 N5 97.27(19) . . ?
O5 Gd1 O4 148.23(13) . . ?
O5 Gd1 O1 67.33(14) . . ?
O5 Gd1 O9 101.66(15) . . ?
O5 Gd1 N3 25.01(13) . . ?
O5 Gd1 N5 142.91(15) . . ?
N5 Gd1 N3 165.82(16) . . ?
O2 Cu1 Gd1 40.87(11) . . ?
O2 Cu1 O3 82.82(15) . . ?
O2 Cu1 O14 93.08(17) . . ?
O2 Cu1 N2 172.1(2) . . ?
O2 Cu1 N1 95.37(18) . . ?
O3 Cu1 Gd1 42.00(10) . . ?
O3 Cu1 O14 93.17(16) . . ?
O3 Cu1 N2 94.48(18) . . ?
O14 Cu1 Gd1 95.80(11) . . ?
N2 Cu1 Gd1 135.66(15) . . ?
N2 Cu1 O14 94.52(19) . . ?
N1 Cu1 Gd1 135.28(14) . . ?
N1 Cu1 O3 171.5(2) . . ?
N1 Cu1 O14 95.2(2) . . ?
N1 Cu1 N2 86.2(2) . . ?
C22 O4 Gd1 117.9(3) . . ?
C22 O4 C23 115.8(4) . . ?
C23 O4 Gd1 126.0(3) . . ?
Cu1 O2 Gd1 106.86(15) . . ?
C1 O2 Gd1 128.2(3) . . ?
C1 O2 Cu1 125.0(3) . . ?
C2 O1 Gd1 118.5(3) . . ?
C2 O1 C3 116.5(4) . . ?
C3 O1 Gd1 123.3(3) . . ?
Cu1 O3 Gd1 104.99(15) . . ?
C24 O3 Gd1 130.8(3) . . ?
C24 O3 Cu1 120.1(3) . . ?
N5 O11 Gd1 93.8(4) . . ?
Cu1 O14 H14A 110.1 . . ?
Cu1 O14 H14B 109.8 . . ?
H14A O14 H14B 103.9 . . ?
N4 O9 Gd1 96.2(3) . . ?
N3 O6 Gd1 97.4(3) . . ?
N5 O12 Gd1 97.5(3) . . ?
C16 N2 Cu1 124.6(4) . . ?
C16 N2 C15 126.3(6) . . ?
C16 N2 C26 120.2(8) . . ?
C15 N2 Cu1 108.7(4) . . ?
C15 N2 C26 30.5(7) . . ?
C26 N2 Cu1 110.4(8) . . ?
O6 N3 Gd1 56.9(3) . . ?
O7 N3 Gd1 178.2(4) . . ?
O7 N3 O6 121.3(5) . . ?
O7 N3 O5 122.9(5) . . ?
O5 N3 Gd1 58.9(3) . . ?
O5 N3 O6 115.8(5) . . ?
N4 O8 Gd1 96.8(3) . . ?
N3 O5 Gd1 96.1(3) . . ?
C9 N1 Cu1 125.3(4) . . ?
C9 N1 C13 121.8(6) . . ?
C9 N1 C25 126.2(8) . . ?
C13 N1 Cu1 111.0(4) . . ?
C13 N1 C25 33.8(7) . . ?
C25 N1 Cu1 105.1(8) . . ?
C5 C4 H4 120.0 . . ?
C2 C4 H4 120.0 . . ?
C2 C4 C5 120.0(5) . . ?
O9 N4 Gd1 59.4(3) . . ?
O9 N4 O8 116.7(4) . . ?
O10 N4 Gd1 176.2(4) . . ?
O10 N4 O9 122.9(5) . . ?
O10 N4 O8 120.4(5) . . ?
O8 N4 Gd1 57.5(3) . . ?
C24 C17 C16 124.3(5) . . ?
C24 C17 C18 117.5(5) . . ?
C18 C17 C16 118.1(5) . . ?
O3 C24 C17 123.6(5) . . ?
O3 C24 C22 117.6(4) . . ?
C22 C24 C17 118.8(5) . . ?
C4 C5 C6 119.5(6) . . ?
C7 C5 C4 118.3(5) . . ?
C7 C5 C6 122.1(6) . . ?
O1 C2 C1 112.5(4) . . ?
C4 C2 O1 125.5(5) . . ?
C4 C2 C1 122.0(5) . . ?
C5 C6 H6A 109.5 . . ?
C5 C6 H6B 109.5 . . ?
C5 C6 H6C 109.5 . . ?
H6A C6 H6B 109.5 . . ?
H6A C6 H6C 109.5 . . ?
H6B C6 H6C 109.5 . . ?
O4 C22 C24 113.3(4) . . ?
C21 C22 O4 124.9(5) . . ?
C21 C22 C24 121.8(5) . . ?
C1 C8 C9 122.5(5) . . ?
C7 C8 C1 118.5(5) . . ?
C7 C8 C9 119.0(5) . . ?
O2 C1 C2 116.8(4) . . ?
O2 C1 C8 124.8(5) . . ?
C2 C1 C8 118.4(5) . . ?
O11 N5 Gd1 60.0(3) . . ?
O11 N5 O12 116.1(5) . . ?
O12 N5 Gd1 56.4(3) . . ?
O13 N5 Gd1 173.0(5) . . ?
O13 N5 O11 123.1(8) . . ?
O13 N5 O12 120.9(7) . . ?
C22 C21 H21 119.8 . . ?
C22 C21 C19 120.4(6) . . ?
C19 C21 H21 119.8 . . ?
N2 C16 C17 125.0(5) . . ?
N2 C16 H16 117.5 . . ?
C17 C16 H16 117.5 . . ?
C17 C18 H18 118.5 . . ?
C19 C18 C17 123.0(5) . . ?
C19 C18 H18 118.5 . . ?
C21 C19 C20 120.7(6) . . ?
C18 C19 C21 118.5(5) . . ?
C18 C19 C20 120.9(6) . . ?
C5 C7 C8 122.7(5) . . ?
C5 C7 H7 118.6 . . ?
C8 C7 H7 118.6 . . ?
N1 C9 C8 126.0(5) . . ?
N1 C9 H9 117.0 . . ?
C8 C9 H9 117.0 . . ?
O4 C23 H23A 109.5 . . ?
O4 C23 H23B 109.5 . . ?
O4 C23 H23C 109.5 . . ?
H23A C23 H23B 109.5 . . ?
H23A C23 H23C 109.5 . . ?
H23B C23 H23C 109.5 . . ?
H11A C11B H11B 107.6 . . ?
C13 C11B H11A 124.3 . . ?
C13 C11B H11B 76.0 . . ?
C12 C11B H11A 126.0 . . ?
C12 C11B H11B 67.7 . . ?
C12 C11B C13 107(2) . . ?
C12 C11B C25 124(2) . . ?
C12 C11B C27A 41.2(11) . . ?
C25 C11B H11A 108.7 . . ?
C25 C11B H11B 108.7 . . ?
C25 C11B C13 33.0(9) . . ?
C25 C11B C27A 114.4(17) . . ?
C27A C11B H11A 108.7 . . ?
C27A C11B H11B 108.7 . . ?
C27A C11B C13 123(2) . . ?
O1 C3 H3A 109.5 . . ?
O1 C3 H3B 109.5 . . ?
O1 C3 H3C 109.5 . . ?
H3A C3 H3B 109.5 . . ?
H3A C3 H3C 109.5 . . ?
H3B C3 H3C 109.5 . . ?
C19 C20 H20A 109.5 . . ?
C19 C20 H20B 109.5 . . ?
C19 C20 H20C 109.5 . . ?
H20A C20 H20B 109.5 . . ?
H20A C20 H20C 109.5 . . ?
H20B C20 H20C 109.5 . . ?
N1 C13 C11B 115.1(12) . . ?
N1 C13 H13 108.5 . . ?
N1 C13 C15 104.0(6) . . ?
N1 C13 C11A 115.9(7) . . ?
C11B C13 H13 122.5 . . ?
C15 C13 C11B 95.6(10) . . ?
C15 C13 H13 108.5 . . ?
C25 C13 N1 75.6(8) . . ?
C25 C13 C11B 67.7(14) . . ?
C25 C13 H13 162.4 . . ?
C25 C13 C15 54.3(11) . . ?
C25 C13 C26 85.5(12) . . ?
C25 C13 C11A 83.7(15) . . ?
C26 C13 N1 115.8(7) . . ?
C26 C13 C11B 112.5(12) . . ?
C26 C13 H13 77.3 . . ?
C26 C13 C15 31.2(8) . . ?
C26 C13 C11A 122.1(10) . . ?
C11A C13 C11B 17.2(12) . . ?
C11A C13 H13 108.5 . . ?
C11A C13 C15 111.1(8) . . ?
C11B C12 H12A 106.7 . . ?
C11B C12 H12B 125.0 . . ?
C11B C12 C13B 99.2(12) . . ?
C11B C12 C11A 18.1(12) . . ?
H12A C12 H12B 107.6 . . ?
C13B C12 H12A 108.6 . . ?
C13B C12 H12B 108.6 . . ?
C13A C12 C11B 115.3(15) . . ?
C13A C12 H12A 118.7 . . ?
C13A C12 H12B 82.7 . . ?
C13A C12 C13B 26.0(10) . . ?
C13A C12 C11A 125.1(13) . . ?
C27A C12 C11B 70.2(13) . . ?
C27A C12 H12A 79.3 . . ?
C27A C12 H12B 157.8 . . ?
C27A C12 C13B 49.8(12) . . ?
C27A C12 C13A 75.6(13) . . ?
C27A C12 C11A 88.1(14) . . ?
C11A C12 H12A 108.6 . . ?
C11A C12 H12B 108.6 . . ?
C11A C12 C13B 114.4(10) . . ?
N2 C15 C13 105.7(6) . . ?
N2 C15 H15 108.2 . . ?
N2 C15 C11 114.0(8) . . ?
N2 C15 C10 111.4(15) . . ?
C13 C15 H15 108.2 . . ?
C13 C15 C11 112.2(10) . . ?
C13 C15 C10 112.2(15) . . ?
C25 C15 N2 115.7(8) . . ?
C25 C15 C13 35.3(9) . . ?
C25 C15 H15 73.0 . . ?
C25 C15 C11 126.7(11) . . ?
C25 C15 C10 128.5(14) . . ?
C26 C15 N2 76.3(9) . . ?
C26 C15 C13 62.4(13) . . ?
C26 C15 H15 170.7 . . ?
C26 C15 C25 97.7(15) . . ?
C26 C15 C11 76(2) . . ?
C26 C15 C10 74(2) . . ?
C11 C15 H15 108.2 . . ?
C11 C15 C10 3(2) . . ?
C10 C15 H15 110.8 . . ?
C12 C13B H13A 109.5 . . ?
C12 C13B H13B 109.5 . . ?
C12 C13B C10 110.8(14) . . ?
H13A C13B H13B 108.1 . . ?
C13A C13B C12 68(2) . . ?
C13A C13B H13A 67.8 . . ?
C13A C13B H13B 172.9 . . ?
C13A C13B C27A 111(3) . . ?
C13A C13B C11 78(3) . . ?
C13A C13B C10 75(3) . . ?
C27A C13B C12 43.1(12) . . ?
C27A C13B H13A 124.6 . . ?
C27A C13B H13B 66.4 . . ?
C27A C13B C11 124.6(15) . . ?
C27A C13B C10 126.6(16) . . ?
C11 C13B C12 110.7(11) . . ?
C11 C13B H13A 109.5 . . ?
C11 C13B H13B 109.5 . . ?
C11 C13B C10 3(2) . . ?
C10 C13B H13A 107.1 . . ?
C10 C13B H13B 111.8 . . ?
N1 C25 H25 109.5 . . ?
N1 C25 C26 102.8(11) . . ?
N1 C25 C11A 105.6(11) . . ?
C11B C25 N1 118.3(13) . . ?
C11B C25 H25 109.5 . . ?
C11B C25 C26 106.8(17) . . ?
C11B C25 C11A 15.9(12) . . ?
C13 C25 N1 70.6(8) . . ?
C13 C25 C11B 79(2) . . ?
C13 C25 C15 90.4(13) . . ?
C13 C25 H25 168.7 . . ?
C13 C25 C26 60.2(12) . . ?
C13 C25 C11A 64.6(14) . . ?
C15 C25 N1 117.8(11) . . ?
C15 C25 C11B 114.8(14) . . ?
C15 C25 H25 79.5 . . ?
C15 C25 C26 30.3(8) . . ?
C15 C25 C11A 118.5(12) . . ?
C26 C25 H25 109.5 . . ?
C26 C25 C11A 102.3(11) . . ?
C11A C25 H25 124.9 . . ?
N2 C26 C25 97.9(11) . . ?
N2 C26 H26 112.5 . . ?
N2 C26 C11 111.7(15) . . ?
N2 C26 C10 111.2(15) . . ?
C13 C26 N2 113.8(10) . . ?
C13 C26 C25 34.4(8) . . ?
C13 C26 H26 78.2 . . ?
C13 C26 C11 121.6(11) . . ?
C13 C26 C10 124.1(17) . . ?
C15 C26 N2 73.2(9) . . ?
C15 C26 C13 86.4(14) . . ?
C15 C26 C25 52.0(12) . . ?
C15 C26 H26 164.6 . . ?
C15 C26 C11 74(2) . . ?
C15 C26 C10 77(3) . . ?
C25 C26 H26 112.5 . . ?
C11 C26 C25 105.8(14) . . ?
C11 C26 H26 114.9 . . ?
C11 C26 C10 3(3) . . ?
C10 C26 C25 109(2) . . ?
C10 C26 H26 112.5 . . ?
C12 C13A H13C 69.6 . . ?
C12 C13A H13D 127.4 . . ?
C12 C13A C27A 41.2(11) . . ?
C12 C13A C11 117.0(17) . . ?
C12 C13A C10 119(2) . . ?
C13B C13A C12 86(2) . . ?
C13B C13A H13C 155.8 . . ?
C13B C13A H13D 86.3 . . ?
C13B C13A C27A 45.2(19) . . ?
C13B C13A C11 77(3) . . ?
C13B C13A C10 80(3) . . ?
H13C C13A H13D 108.8 . . ?
C27A C13A H13C 110.7 . . ?
C27A C13A H13D 110.7 . . ?
C11 C13A H13C 112.9 . . ?
C11 C13A H13D 111.6 . . ?
C11 C13A C27A 102.2(18) . . ?
C11 C13A C10 3(3) . . ?
C10 C13A H13C 110.7 . . ?
C10 C13A H13D 110.7 . . ?
C10 C13A C27A 105(3) . . ?
C11B C27A C13A 108(2) . . ?
C11B C27A H27A 110.2 . . ?
C11B C27A H27B 110.2 . . ?
C11B C27A C11A 12.7(13) . . ?
C12 C27A C11B 68.6(18) . . ?
C12 C27A C13B 87.2(15) . . ?
C12 C27A C13A 63.2(16) . . ?
C12 C27A H27A 171.4 . . ?
C12 C27A H27B 79.5 . . ?
C12 C27A C11A 56.1(11) . . ?
C13B C27A C11B 118(2) . . ?
C13B C27A C13A 24.1(12) . . ?
C13B C27A H27A 86.1 . . ?
C13B C27A H27B 120.2 . . ?
C13B C27A C11A 116.4(15) . . ?
C13A C27A H27A 110.2 . . ?
C13A C27A H27B 110.2 . . ?
C13A C27A C11A 101.3(16) . . ?
H27A C27A H27B 108.5 . . ?
C11A C27A H27A 122.9 . . ?
C11A C27A H27B 103.2 . . ?
C13 C11A C25 31.7(6) . . ?
C13 C11A C27A 109.9(11) . . ?
C13 C11A H11C 109.5 . . ?
C13 C11A H11D 109.5 . . ?
C12 C11A C13 110.8(10) . . ?
C12 C11A C25 112.9(10) . . ?
C12 C11A C27A 35.8(8) . . ?
C12 C11A H11C 109.5 . . ?
C12 C11A H11D 109.5 . . ?
C25 C11A C27A 93.3(11) . . ?
C25 C11A H11C 131.1 . . ?
C25 C11A H11D 79.6 . . ?
C27A C11A H11C 135.6 . . ?
C27A C11A H11D 76.8 . . ?
H11C C11A H11D 108.1 . . ?
C15 C11 C26 29.8(6) . . ?
C15 C11 H11E 110.0 . . ?
C15 C11 H11F 110.0 . . ?
C13B C11 C15 108.5(10) . . ?
C13B C11 C26 116.4(11) . . ?
C13B C11 C13A 25.7(9) . . ?
C13B C11 H11E 110.0 . . ?
C13B C11 H11F 110.0 . . ?
C26 C11 H11E 126.1 . . ?
C26 C11 H11F 80.5 . . ?
C13A C11 C15 117.7(13) . . ?
C13A C11 C26 111.2(17) . . ?
C13A C11 H11E 122.4 . . ?
C13A C11 H11F 84.3 . . ?
H11E C11 H11F 108.4 . . ?
C15 C10 H10A 81.6 . . ?
C15 C10 H10B 128.7 . . ?
C13B C10 C15 104(2) . . ?
C13B C10 H10A 85.9 . . ?
C13B C10 H10B 126.9 . . ?
C26 C10 C15 29.3(8) . . ?
C26 C10 C13B 113(2) . . ?
C26 C10 H10A 109.7 . . ?
C26 C10 H10B 109.7 . . ?
C13A C10 C15 114(2) . . ?
C13A C10 C13B 25.0(10) . . ?
C13A C10 C26 110(2) . . ?
C13A C10 H10A 109.7 . . ?
C13A C10 H10B 109.7 . . ?
H10A C10 H10B 108.2 . . ?

loop_
_geom_bond_atom_site_label_1
_geom_bond_atom_site_label_2
_geom_bond_distance
_geom_bond_site_symmetry_2
_geom_bond_publ_flag
Gd1 O4 2.716(3) . ?
Gd1 O2 2.333(3) . ?
Gd1 O1 2.566(3) . ?
Gd1 O3 2.364(3) . ?
Gd1 O11 2.496(4) . ?
Gd1 O9 2.557(4) . ?
Gd1 O6 2.463(4) . ?
Gd1 O12 2.414(4) . ?
Gd1 N3 2.915(5) . ?
Gd1 O8 2.510(4) . ?
Gd1 O5 2.510(5) . ?
Gd1 N5 2.875(6) . ?
Cu1 O2 1.904(3) . ?
Cu1 O3 1.924(4) . ?
Cu1 O14 2.412(4) . ?
Cu1 N2 1.928(5) . ?
Cu1 N1 1.914(5) . ?
O4 C22 1.382(6) . ?
O4 C23 1.439(6) . ?
O2 C1 1.330(6) . ?
O1 C2 1.398(6) . ?
O1 C3 1.443(6) . ?
O3 C24 1.345(6) . ?
O11 N5 1.269(7) . ?
O14 H14A 0.8820 . ?
O14 H14B 0.8842 . ?
O9 N4 1.231(6) . ?
O10 N4 1.220(6) . ?
O6 N3 1.276(6) . ?
O12 N5 1.277(8) . ?
O7 N3 1.228(7) . ?
N2 C16 1.270(7) . ?
N2 C15 1.496(7) . ?
N2 C26 1.518(9) . ?
N3 O5 1.240(6) . ?
O8 N4 1.290(6) . ?
N1 C9 1.266(8) . ?
N1 C13 1.498(7) . ?
N1 C25 1.538(9) . ?
C4 H4 0.9500 . ?
C4 C5 1.411(8) . ?
C4 C2 1.372(7) . ?
C17 C24 1.414(7) . ?
C17 C16 1.427(8) . ?
C17 C18 1.424(8) . ?
C24 C22 1.391(8) . ?
C5 C6 1.514(8) . ?
C5 C7 1.373(9) . ?
C2 C1 1.399(7) . ?
C6 H6A 0.9800 . ?
C6 H6B 0.9800 . ?
C6 H6C 0.9800 . ?
C22 C21 1.382(7) . ?
C8 C1 1.414(7) . ?
C8 C7 1.401(8) . ?
C8 C9 1.460(8) . ?
N5 O13 1.211(7) . ?
C21 H21 0.9500 . ?
C21 C19 1.394(8) . ?
C16 H16 0.9500 . ?
C18 H18 0.9500 . ?
C18 C19 1.360(9) . ?
C19 C20 1.515(8) . ?
C7 H7 0.9500 . ?
C9 H9 0.9500 . ?
C23 H23A 0.9800 . ?
C23 H23B 0.9800 . ?
C23 H23C 0.9800 . ?
C11B H11A 0.9900 . ?
C11B H11B 0.9900 . ?
C11B C13 1.59(3) . ?
C11B C12 1.49(3) . ?
C11B C25 1.500(10) . ?
C11B C27A 1.504(10) . ?
C3 H3A 0.9800 . ?
C3 H3B 0.9800 . ?
C3 H3C 0.9800 . ?
C20 H20A 0.9800 . ?
C20 H20B 0.9800 . ?
C20 H20C 0.9800 . ?
C13 H13 1.0000 . ?
C13 C15 1.528(6) . ?
C13 C25 0.883(19) . ?
C13 C26 1.357(18) . ?
C13 C11A 1.518(14) . ?
C12 H12A 0.9900 . ?
C12 H12B 0.9900 . ?
C12 C13B 1.540(9) . ?
C12 C13A 1.43(3) . ?
C12 C27A 1.05(2) . ?
C12 C11A 1.495(8) . ?
C15 H15 1.0000 . ?
C15 C25 1.240(17) . ?
C15 C26 0.793(18) . ?
C15 C11 1.530(8) . ?
C15 C10 1.57(4) . ?
C13B H13A 0.9900 . ?
C13B H13B 0.9900 . ?
C13B C13A 0.68(2) . ?
C13B C27A 1.18(2) . ?
C13B C11 1.516(7) . ?
C13B C10 1.57(4) . ?
C25 H25 1.0000 . ?
C25 C26 1.559(10) . ?
C25 C11A 1.67(3) . ?
C26 H26 1.0000 . ?
C26 C11 1.55(3) . ?
C26 C10 1.556(10) . ?
C13A H13C 0.9900 . ?
C13A H13D 0.9900 . ?
C13A C27A 1.551(10) . ?
C13A C11 1.52(4) . ?
C13A C10 1.543(10) . ?
C27A H27A 0.9900 . ?
C27A H27B 0.9900 . ?
C27A C11A 1.80(3) . ?
C11A H11C 0.9900 . ?
C11A H11D 0.9900 . ?
C11 H11E 0.9900 . ?
C11 H11F 0.9900 . ?
C10 H10A 0.9900 . ?
C10 H10B 0.9900 . ?

loop_
_geom_torsion_atom_site_label_1
_geom_torsion_atom_site_label_2
_geom_torsion_atom_site_label_3
_geom_torsion_atom_site_label_4
_geom_torsion
_geom_torsion_site_symmetry_1
_geom_torsion_site_symmetry_2
_geom_torsion_site_symmetry_3
_geom_torsion_site_symmetry_4
_geom_torsion_publ_flag
Gd1 O4 C22 C24 -4.6(6) . . . . ?
Gd1 O4 C22 C21 174.6(4) . . . . ?
Gd1 O2 C1 C2 -8.0(7) . . . . ?
Gd1 O2 C1 C8 171.5(4) . . . . ?
Gd1 O1 C2 C4 -168.6(4) . . . . ?
Gd1 O1 C2 C1 13.3(6) . . . . ?
Gd1 O3 C24 C17 -177.2(4) . . . . ?
Gd1 O3 C24 C22 1.8(7) . . . . ?
Gd1 O11 N5 O12 6.4(5) . . . . ?
Gd1 O11 N5 O13 -172.7(6) . . . . ?
Gd1 O9 N4 O10 176.4(5) . . . . ?
Gd1 O9 N4 O8 -4.4(5) . . . . ?
Gd1 O6 N3 O7 179.4(5) . . . . ?
Gd1 O6 N3 O5 -1.8(6) . . . . ?
Gd1 O12 N5 O11 -6.6(5) . . . . ?
Gd1 O12 N5 O13 172.4(5) . . . . ?
Gd1 O8 N4 O9 4.5(6) . . . . ?
Gd1 O8 N4 O10 -176.3(5) . . . . ?
Cu1 O2 C1 C2 172.9(4) . . . . ?
Cu1 O2 C1 C8 -7.5(8) . . . . ?
Cu1 O3 C24 C17 29.4(6) . . . . ?
Cu1 O3 C24 C22 -151.7(4) . . . . ?
Cu1 N2 C16 C17 -2.2(9) . . . . ?
Cu1 N2 C15 C13 -43.0(8) . . . . ?
Cu1 N2 C15 C25 -6.7(14) . . . . ?
Cu1 N2 C15 C26 -98.7(17) . . . . ?
Cu1 N2 C15 C11 -166.7(11) . . . . ?
Cu1 N2 C15 C10 -165.2(19) . . . . ?
Cu1 N2 C26 C13 14.2(18) . . . . ?
Cu1 N2 C26 C15 92.3(17) . . . . ?
Cu1 N2 C26 C25 46.0(14) . . . . ?
Cu1 N2 C26 C11 156.6(11) . . . . ?
Cu1 N2 C26 C10 160(2) . . . . ?
Cu1 N1 C9 C8 7.3(11) . . . . ?
Cu1 N1 C13 C11B -142.4(11) . . . . ?
Cu1 N1 C13 C15 -39.2(8) . . . . ?
Cu1 N1 C13 C25 -85.9(14) . . . . ?
Cu1 N1 C13 C26 -8.4(14) . . . . ?
Cu1 N1 C13 C11A -161.4(7) . . . . ?
Cu1 N1 C25 C11B 170.8(18) . . . . ?
Cu1 N1 C25 C13 105.3(13) . . . . ?
Cu1 N1 C25 C15 25.5(18) . . . . ?
Cu1 N1 C25 C26 53.6(13) . . . . ?
Cu1 N1 C25 C11A 160.5(8) . . . . ?
O4 C22 C21 C19 -178.9(5) . . . . ?
O1 C2 C1 O2 -4.6(7) . . . . ?
O1 C2 C1 C8 175.8(5) . . . . ?
O3 C24 C22 O4 2.3(7) . . . . ?
O3 C24 C22 C21 -176.9(5) . . . . ?
O6 N3 O5 Gd1 1.7(5) . . . . ?
O7 N3 O5 Gd1 -179.5(5) . . . . ?
N2 C15 C25 N1 -13(2) . . . . ?
N2 C15 C25 C11B -159.1(16) . . . . ?
N2 C15 C25 C13 -80.8(15) . . . . ?
N2 C15 C25 C26 -78.4(12) . . . . ?
N2 C15 C25 C11A -141.8(10) . . . . ?
N2 C15 C26 C13 116.2(8) . . . . ?
N2 C15 C26 C25 114.7(9) . . . . ?
N2 C15 C26 C11 -119.3(8) . . . . ?
N2 C15 C26 C10 -117.4(12) . . . . ?
N2 C15 C11 C13B 178.9(11) . . . . ?
N2 C15 C11 C26 68.0(12) . . . . ?
N2 C15 C11 C13A 152.7(17) . . . . ?
N2 C15 C10 C13B -179.7(17) . . . . ?
N2 C15 C10 C26 67.9(12) . . . . ?
N2 C15 C10 C13A 156(3) . . . . ?
N2 C26 C11 C15 -63.9(12) . . . . ?
N2 C26 C11 C13B -145.2(15) . . . . ?
N2 C26 C11 C13A -172.8(15) . . . . ?
N2 C26 C10 C15 -65.8(15) . . . . ?
N2 C26 C10 C13B -143(2) . . . . ?
N2 C26 C10 C13A -169(2) . . . . ?
N1 C13 C15 N2 52.2(9) . . . . ?
N1 C13 C15 C25 -60.3(11) . . . . ?
N1 C13 C15 C26 117.1(15) . . . . ?
N1 C13 C15 C11 177.0(10) . . . . ?
N1 C13 C15 C10 173.8(19) . . . . ?
N1 C13 C25 C11B -125.3(11) . . . . ?
N1 C13 C25 C15 119.5(10) . . . . ?
N1 C13 C25 C26 118.2(8) . . . . ?
N1 C13 C25 C11A -118.9(7) . . . . ?
N1 C13 C26 N2 -4(2) . . . . ?
N1 C13 C26 C15 -73.7(17) . . . . ?
N1 C13 C26 C25 -71.6(10) . . . . ?
N1 C13 C26 C11 -142.2(14) . . . . ?
N1 C13 C26 C10 -145(3) . . . . ?
N1 C13 C11A C12 170.9(9) . . . . ?
N1 C13 C11A C25 70.6(10) . . . . ?
N1 C13 C11A C27A 132.6(10) . . . . ?
N1 C25 C26 N2 -62.8(16) . . . . ?
N1 C25 C26 C13 58.5(9) . . . . ?
N1 C25 C26 C15 -124.2(19) . . . . ?
N1 C25 C26 C11 -178.1(13) . . . . ?
N1 C25 C26 C10 -178.6(17) . . . . ?
N1 C25 C11A C13 -59.1(9) . . . . ?
N1 C25 C11A C12 -151.9(10) . . . . ?
N1 C25 C11A C27A 177.2(11) . . . . ?
C4 C5 C7 C8 -2.1(9) . . . . ?
C4 C2 C1 O2 177.2(5) . . . . ?
C4 C2 C1 C8 -2.3(8) . . . . ?
C17 C24 C22 O4 -178.7(4) . . . . ?
C17 C24 C22 C21 2.1(8) . . . . ?
C17 C18 C19 C21 1.1(9) . . . . ?
C17 C18 C19 C20 -179.2(6) . . . . ?
C24 C17 C16 N2 -8.4(9) . . . . ?
C24 C17 C18 C19 1.2(8) . . . . ?
C24 C22 C21 C19 0.3(9) . . . . ?
C5 C4 C2 O1 -177.0(5) . . . . ?
C5 C4 C2 C1 0.9(9) . . . . ?
C2 C4 C5 C6 -178.3(5) . . . . ?
C2 C4 C5 C7 1.3(9) . . . . ?
C6 C5 C7 C8 177.5(6) . . . . ?
C22 C21 C19 C18 -1.8(9) . . . . ?
C22 C21 C19 C20 178.4(6) . . . . ?
C1 C8 C7 C5 0.6(9) . . . . ?
C1 C8 C9 N1 -1.2(11) . . . . ?
C16 N2 C15 C13 144.8(7) . . . . ?
C16 N2 C15 C25 -178.8(12) . . . . ?
C16 N2 C15 C26 89.1(17) . . . . ?
C16 N2 C15 C11 21.1(15) . . . . ?
C16 N2 C15 C10 23(2) . . . . ?
C16 N2 C26 C13 170.8(11) . . . . ?
C16 N2 C26 C15 -111.1(14) . . . . ?
C16 N2 C26 C25 -157.4(9) . . . . ?
C16 N2 C26 C11 -46.8(17) . . . . ?
C16 N2 C26 C10 -43(3) . . . . ?
C16 C17 C24 O3 -7.0(8) . . . . ?
C16 C17 C24 C22 174.1(5) . . . . ?
C16 C17 C18 C19 -175.8(6) . . . . ?
C18 C17 C24 O3 176.2(5) . . . . ?
C18 C17 C24 C22 -2.7(7) . . . . ?
C18 C17 C16 N2 168.4(6) . . . . ?
C7 C8 C1 O2 -178.0(5) . . . . ?
C7 C8 C1 C2 1.6(8) . . . . ?
C7 C8 C9 N1 178.1(7) . . . . ?
C9 N1 C13 C11B 52.4(13) . . . . ?
C9 N1 C13 C15 155.6(7) . . . . ?
C9 N1 C13 C25 108.9(14) . . . . ?
C9 N1 C13 C26 -173.6(12) . . . . ?
C9 N1 C13 C11A 33.4(12) . . . . ?
C9 N1 C25 C11B -29(2) . . . . ?
C9 N1 C25 C13 -94.6(13) . . . . ?
C9 N1 C25 C15 -174.4(12) . . . . ?
C9 N1 C25 C26 -146.3(10) . . . . ?
C9 N1 C25 C11A -39.4(15) . . . . ?
C9 C8 C1 O2 1.3(9) . . . . ?
C9 C8 C1 C2 -179.2(6) . . . . ?
C9 C8 C7 C5 -178.7(6) . . . . ?
C23 O4 C22 C24 170.4(5) . . . . ?
C23 O4 C22 C21 -10.5(8) . . . . ?
C11B C13 C15 N2 169.8(12) . . . . ?
C11B C13 C15 C25 57.3(16) . . . . ?
C11B C13 C15 C26 -125.3(17) . . . . ?
C11B C13 C15 C11 -65.4(15) . . . . ?
C11B C13 C15 C10 -69(2) . . . . ?
C11B C13 C25 N1 125.3(11) . . . . ?
C11B C13 C25 C15 -115.2(13) . . . . ?
C11B C13 C25 C26 -116.6(12) . . . . ?
C11B C13 C25 C11A 6.4(13) . . . . ?
C11B C13 C26 N2 131.4(17) . . . . ?
C11B C13 C26 C15 61.5(17) . . . . ?
C11B C13 C26 C25 63.6(15) . . . . ?
C11B C13 C26 C11 -7(2) . . . . ?
C11B C13 C26 C10 -10(3) . . . . ?
C11B C13 C11A C12 80(4) . . . . ?
C11B C13 C11A C25 -21(4) . . . . ?
C11B C13 C11A C27A 41(4) . . . . ?
C11B C12 C13B C13A 131(3) . . . . ?
C11B C12 C13B C27A -54.0(18) . . . . ?
C11B C12 C13B C11 64.9(17) . . . . ?
C11B C12 C13B C10 68(2) . . . . ?
C11B C12 C13A C13B -55(3) . . . . ?
C11B C12 C13A C27A -59.5(17) . . . . ?
C11B C12 C13A C11 18(3) . . . . ?
C11B C12 C13A C10 21(4) . . . . ?
C11B C12 C27A C13B 121.9(18) . . . . ?
C11B C12 C27A C13A 124.2(17) . . . . ?
C11B C12 C27A C11A -2.9(14) . . . . ?
C11B C12 C11A C13 -87(4) . . . . ?
C11B C12 C11A C25 -53(4) . . . . ?
C11B C12 C11A C27A 9(4) . . . . ?
C11B C25 C26 N2 172.1(14) . . . . ?
C11B C25 C26 C13 -66.6(17) . . . . ?
C11B C25 C26 C15 110.7(16) . . . . ?
C11B C25 C26 C11 56.8(19) . . . . ?
C11B C25 C26 C10 56(2) . . . . ?
C11B C25 C11A C13 156(5) . . . . ?
C11B C25 C11A C12 63(5) . . . . ?
C11B C25 C11A C27A 33(5) . . . . ?
C11B C27A C11A C13 -69(6) . . . . ?
C11B C27A C11A C12 -168(6) . . . . ?
C11B C27A C11A C25 -42(6) . . . . ?
C3 O1 C2 C4 -3.0(8) . . . . ?
C3 O1 C2 C1 178.9(5) . . . . ?
C13 N1 C9 C8 170.3(7) . . . . ?
C13 N1 C25 C11B 66(2) . . . . ?
C13 N1 C25 C15 -79.8(15) . . . . ?
C13 N1 C25 C26 -51.7(11) . . . . ?
C13 N1 C25 C11A 55.2(13) . . . . ?
C13 C11B C12 C13B -79.7(15) . . . . ?
C13 C11B C12 C13A -58(2) . . . . ?
C13 C11B C12 C27A -120.7(19) . . . . ?
C13 C11B C12 C11A 69(4) . . . . ?
C13 C11B C25 N1 -61.0(15) . . . . ?
C13 C11B C25 C15 85.4(16) . . . . ?
C13 C11B C25 C26 54.1(13) . . . . ?
C13 C11B C25 C11A -22(5) . . . . ?
C13 C11B C27A C12 78(3) . . . . ?
C13 C11B C27A C13B 4(4) . . . . ?
C13 C11B C27A C13A 27(3) . . . . ?
C13 C11B C27A C11A 89(7) . . . . ?
C13 C15 C25 N1 68.2(12) . . . . ?
C13 C15 C25 C11B -78(2) . . . . ?
C13 C15 C25 C26 2.3(17) . . . . ?
C13 C15 C25 C11A -61.0(16) . . . . ?
C13 C15 C26 N2 -116.2(8) . . . . ?
C13 C15 C26 C25 -1.5(11) . . . . ?
C13 C15 C26 C11 124.4(8) . . . . ?
C13 C15 C26 C10 126.4(14) . . . . ?
C13 C15 C11 C13B 58.8(17) . . . . ?
C13 C15 C11 C26 -52.2(11) . . . . ?
C13 C15 C11 C13A 33(2) . . . . ?
C13 C15 C10 C13B 62(3) . . . . ?
C13 C15 C10 C26 -50.4(14) . . . . ?
C13 C15 C10 C13A 38(4) . . . . ?
C13 C25 C26 N2 -121.3(16) . . . . ?
C13 C25 C26 C15 177(2) . . . . ?
C13 C25 C26 C11 123.4(13) . . . . ?
C13 C25 C26 C10 122.9(19) . . . . ?
C13 C25 C11A C12 -92.8(12) . . . . ?
C13 C25 C11A C27A -123.7(12) . . . . ?
C13 C26 C11 C15 75.2(16) . . . . ?
C13 C26 C11 C13B -6(3) . . . . ?
C13 C26 C11 C13A -34(2) . . . . ?
C13 C26 C10 C15 76(2) . . . . ?
C13 C26 C10 C13B -1(5) . . . . ?
C13 C26 C10 C13A -28(5) . . . . ?
C12 C11B C13 N1 -172.2(11) . . . . ?
C12 C11B C13 C15 79.5(14) . . . . ?
C12 C11B C13 C25 127.0(17) . . . . ?
C12 C11B C13 C26 52.3(18) . . . . ?
C12 C11B C13 C11A -75(4) . . . . ?
C12 C11B C25 N1 -128.1(18) . . . . ?
C12 C11B C25 C13 -67(2) . . . . ?
C12 C11B C25 C15 18(3) . . . . ?
C12 C11B C25 C26 -13(3) . . . . ?
C12 C11B C25 C11A -89(6) . . . . ?
C12 C11B C27A C13B -74.3(19) . . . . ?
C12 C11B C27A C13A -50.8(16) . . . . ?
C12 C11B C27A C11A 11(6) . . . . ?
C12 C13B C13A C27A 4(3) . . . . ?
C12 C13B C13A C11 -118.8(13) . . . . ?
C12 C13B C13A C10 -120.3(17) . . . . ?
C12 C13B C27A C11B 64(2) . . . . ?
C12 C13B C27A C13A -5(4) . . . . ?
C12 C13B C27A C11A 49.6(13) . . . . ?
C12 C13B C11 C15 -55.5(18) . . . . ?
C12 C13B C11 C26 -24(2) . . . . ?
C12 C13B C11 C13A 60(3) . . . . ?
C12 C13B C10 C15 -59(3) . . . . ?
C12 C13B C10 C26 -29(4) . . . . ?
C12 C13B C10 C13A 59(3) . . . . ?
C12 C13A C27A C11B 53.9(16) . . . . ?
C12 C13A C27A C13B 174(4) . . . . ?
C12 C13A C27A C11A 42.5(12) . . . . ?
C12 C13A C11 C15 -4(3) . . . . ?
C12 C13A C11 C13B -79(2) . . . . ?
C12 C13A C11 C26 28(3) . . . . ?
C12 C13A C10 C15 -9(5) . . . . ?
C12 C13A C10 C13B -80(2) . . . . ?
C12 C13A C10 C26 22(5) . . . . ?
C12 C27A C11A C13 98.3(15) . . . . ?
C12 C27A C11A C25 125.9(15) . . . . ?
C15 N2 C16 C17 168.7(7) . . . . ?
C15 N2 C26 C13 -78.1(14) . . . . ?
C15 N2 C26 C25 -46.3(10) . . . . ?
C15 N2 C26 C11 64.3(19) . . . . ?
C15 N2 C26 C10 68(3) . . . . ?
C15 C13 C25 N1 -119.5(10) . . . . ?
C15 C13 C25 C11B 115.2(13) . . . . ?
C15 C13 C25 C26 -1.4(10) . . . . ?
C15 C13 C25 C11A 121.6(9) . . . . ?
C15 C13 C26 N2 69.9(11) . . . . ?
C15 C13 C26 C25 2.1(16) . . . . ?
C15 C13 C26 C11 -68(2) . . . . ?
C15 C13 C26 C10 -71(3) . . . . ?
C15 C13 C11A C12 52.4(12) . . . . ?
C15 C13 C11A C25 -47.8(10) . . . . ?
C15 C13 C11A C27A 14.2(13) . . . . ?
C15 C25 C26 N2 61.4(10) . . . . ?
C15 C25 C26 C13 -177(2) . . . . ?
C15 C25 C26 C11 -53.9(19) . . . . ?
C15 C25 C26 C10 -54(2) . . . . ?
C15 C25 C11A C13 75.6(14) . . . . ?
C15 C25 C11A C12 -17.2(18) . . . . ?
C15 C25 C11A C27A -48.2(15) . . . . ?
C15 C26 C11 C13B -81.3(18) . . . . ?
C15 C26 C11 C13A -108.9(18) . . . . ?
C15 C26 C10 C13B -77(3) . . . . ?
C15 C26 C10 C13A -104(3) . . . . ?
C13B C12 C13A C27A -4(3) . . . . ?
C13B C12 C13A C11 73(3) . . . . ?
C13B C12 C13A C10 76(4) . . . . ?
C13B C12 C27A C11B -121.9(18) . . . . ?
C13B C12 C27A C13A 2.3(16) . . . . ?
C13B C12 C27A C11A -124.8(13) . . . . ?
C13B C12 C11A C13 -52.0(14) . . . . ?
C13B C12 C11A C25 -17.8(16) . . . . ?
C13B C12 C11A C27A 43.5(13) . . . . ?
C13B C13A C27A C11B -120(4) . . . . ?
C13B C13A C27A C12 -174(4) . . . . ?
C13B C13A C27A C11A -132(3) . . . . ?
C13B C13A C11 C15 75(3) . . . . ?
C13B C13A C11 C26 107(3) . . . . ?
C13B C13A C10 C15 71(4) . . . . ?
C13B C13A C10 C26 102(4) . . . . ?
C13B C27A C11A C13 32(2) . . . . ?
C13B C27A C11A C12 -66.4(17) . . . . ?
C13B C27A C11A C25 60(2) . . . . ?
C25 N1 C9 C8 -149.0(11) . . . . ?
C25 N1 C13 C11B -56.5(14) . . . . ?
C25 N1 C13 C15 46.7(12) . . . . ?
C25 N1 C13 C26 77.6(14) . . . . ?
C25 N1 C13 C11A -75.5(16) . . . . ?
C25 C11B C13 N1 60.8(11) . . . . ?
C25 C11B C13 C15 -47.6(11) . . . . ?
C25 C11B C13 C26 -74.8(13) . . . . ?
C25 C11B C13 C11A 158(5) . . . . ?
C25 C11B C12 C13B -48(2) . . . . ?
C25 C11B C12 C13A -27(3) . . . . ?
C25 C11B C12 C27A -89(2) . . . . ?
C25 C11B C12 C11A 100(5) . . . . ?
C25 C11B C27A C12 115(3) . . . . ?
C25 C11B C27A C13B 40(4) . . . . ?
C25 C11B C27A C13A 64(3) . . . . ?
C25 C11B C27A C11A 126(8) . . . . ?
C25 C13 C15 N2 112.5(14) . . . . ?
C25 C13 C15 C26 177.4(19) . . . . ?
C25 C13 C15 C11 -122.6(15) . . . . ?
C25 C13 C15 C10 -126(2) . . . . ?
C25 C13 C26 N2 67.7(18) . . . . ?
C25 C13 C26 C15 -2.1(16) . . . . ?
C25 C13 C26 C11 -70.6(19) . . . . ?
C25 C13 C26 C10 -73(3) . . . . ?
C25 C13 C11A C12 100.2(13) . . . . ?
C25 C13 C11A C27A 62.0(13) . . . . ?
C25 C15 C26 N2 -114.7(9) . . . . ?
C25 C15 C26 C13 1.5(11) . . . . ?
C25 C15 C26 C11 125.9(11) . . . . ?
C25 C15 C26 C10 127.9(13) . . . . ?
C25 C15 C11 C13B 21(2) . . . . ?
C25 C15 C11 C26 -89.5(15) . . . . ?
C25 C15 C11 C13A -5(3) . . . . ?
C25 C15 C10 C13B 25(4) . . . . ?
C25 C15 C10 C26 -87(2) . . . . ?
C25 C15 C10 C13A 1(5) . . . . ?
C25 C26 C11 C15 41.6(12) . . . . ?
C25 C26 C11 C13B -40(2) . . . . ?
C25 C26 C11 C13A -67(2) . . . . ?
C25 C26 C10 C15 41.2(13) . . . . ?
C25 C26 C10 C13B -36(4) . . . . ?
C25 C26 C10 C13A -62(4) . . . . ?
C26 N2 C16 C17 -155.3(11) . . . . ?
C26 N2 C15 C13 55.7(14) . . . . ?
C26 N2 C15 C25 92.1(17) . . . . ?
C26 N2 C15 C11 -68(2) . . . . ?
C26 N2 C15 C10 -66(2) . . . . ?
C26 C13 C15 N2 -64.9(11) . . . . ?
C26 C13 C15 C25 -177.4(19) . . . . ?
C26 C13 C15 C11 60.0(17) . . . . ?
C26 C13 C15 C10 57(2) . . . . ?
C26 C13 C25 N1 -118.2(8) . . . . ?
C26 C13 C25 C11B 116.6(12) . . . . ?
C26 C13 C25 C15 1.4(10) . . . . ?
C26 C13 C25 C11A 123.0(8) . . . . ?
C26 C13 C11A C12 19.6(17) . . . . ?
C26 C13 C11A C25 -80.6(13) . . . . ?
C26 C13 C11A C27A -18.6(17) . . . . ?
C26 C15 C25 N1 66(2) . . . . ?
C26 C15 C25 C11B -81(2) . . . . ?
C26 C15 C25 C13 -2.3(17) . . . . ?
C26 C15 C25 C11A -63.4(16) . . . . ?
C26 C15 C11 C13B 111.0(18) . . . . ?
C26 C15 C11 C13A 85(2) . . . . ?
C26 C15 C10 C13B 112(2) . . . . ?
C26 C15 C10 C13A 88(3) . . . . ?
C26 C25 C11A C13 48.1(12) . . . . ?
C26 C25 C11A C12 -44.7(15) . . . . ?
C26 C25 C11A C27A -75.6(13) . . . . ?
C13A C12 C13B C27A 175(4) . . . . ?
C13A C12 C13B C11 -66(3) . . . . ?
C13A C12 C13B C10 -63(3) . . . . ?
C13A C12 C27A C11B -124.2(17) . . . . ?
C13A C12 C27A C13B -2.3(16) . . . . ?
C13A C12 C27A C11A -127.1(14) . . . . ?
C13A C12 C11A C13 -25(2) . . . . ?
C13A C12 C11A C25 10(2) . . . . ?
C13A C12 C11A C27A 70.9(17) . . . . ?
C13A C13B C27A C11B 69(4) . . . . ?
C13A C13B C27A C12 5(4) . . . . ?
C13A C13B C27A C11A 55(4) . . . . ?
C13A C13B C11 C15 -116(3) . . . . ?
C13A C13B C11 C26 -84(3) . . . . ?
C13A C13B C10 C15 -117(4) . . . . ?
C13A C13B C10 C26 -88(4) . . . . ?
C13A C27A C11A C13 51.7(19) . . . . ?
C13A C27A C11A C12 -46.6(14) . . . . ?
C13A C27A C11A C25 79.4(17) . . . . ?
C27A C11B C13 N1 145(2) . . . . ?
C27A C11B C13 C15 37(2) . . . . ?
C27A C11B C13 C25 85(2) . . . . ?
C27A C11B C13 C26 10(3) . . . . ?
C27A C11B C13 C11A -118(6) . . . . ?
C27A C11B C12 C13B 41.0(14) . . . . ?
C27A C11B C12 C13A 62.5(17) . . . . ?
C27A C11B C12 C11A -171(5) . . . . ?
C27A C11B C25 N1 -174.4(18) . . . . ?
C27A C11B C25 C13 -113(2) . . . . ?
C27A C11B C25 C15 -28(3) . . . . ?
C27A C11B C25 C26 -59(3) . . . . ?
C27A C11B C25 C11A -135(7) . . . . ?
C27A C12 C13B C13A -175(4) . . . . ?
C27A C12 C13B C11 119(2) . . . . ?
C27A C12 C13B C10 122(3) . . . . ?
C27A C12 C13A C13B 4(3) . . . . ?
C27A C12 C13A C11 77(2) . . . . ?
C27A C12 C13A C10 80(3) . . . . ?
C27A C12 C11A C13 -95.5(16) . . . . ?
C27A C12 C11A C25 -61.3(17) . . . . ?
C27A C13B C13A C12 -4(3) . . . . ?
C27A C13B C13A C11 -123(2) . . . . ?
C27A C13B C13A C10 -124.0(19) . . . . ?
C27A C13B C11 C15 -9(3) . . . . ?
C27A C13B C11 C26 22(3) . . . . ?
C27A C13B C11 C13A 107(3) . . . . ?
C27A C13B C10 C15 -12(4) . . . . ?
C27A C13B C10 C26 17(5) . . . . ?
C27A C13B C10 C13A 105(3) . . . . ?
C27A C13A C11 C15 37(3) . . . . ?
C27A C13A C11 C13B -37.7(17) . . . . ?
C27A C13A C11 C26 69(2) . . . . ?
C27A C13A C10 C15 33(4) . . . . ?
C27A C13A C10 C13B -37.6(18) . . . . ?
C27A C13A C10 C26 64(4) . . . . ?
C11A C13 C15 N2 177.6(7) . . . . ?
C11A C13 C15 C25 65.1(15) . . . . ?
C11A C13 C15 C26 -117.5(14) . . . . ?
C11A C13 C15 C11 -57.6(12) . . . . ?
C11A C13 C15 C10 -61(2) . . . . ?
C11A C13 C25 N1 118.9(7) . . . . ?
C11A C13 C25 C11B -6.4(13) . . . . ?
C11A C13 C25 C15 -121.6(9) . . . . ?
C11A C13 C25 C26 -123.0(8) . . . . ?
C11A C13 C26 N2 147.4(12) . . . . ?
C11A C13 C26 C15 77.5(14) . . . . ?
C11A C13 C26 C25 79.7(16) . . . . ?
C11A C13 C26 C11 9(2) . . . . ?
C11A C13 C26 C10 6(3) . . . . ?
C11A C12 C13B C13A 121(3) . . . . ?
C11A C12 C13B C27A -64.4(17) . . . . ?
C11A C12 C13B C11 54.6(16) . . . . ?
C11A C12 C13B C10 58(2) . . . . ?
C11A C12 C13A C13B -73(3) . . . . ?
C11A C12 C13A C27A -77.2(18) . . . . ?
C11A C12 C13A C11 0(3) . . . . ?
C11A C12 C13A C10 3(4) . . . . ?
C11A C12 C27A C11B 2.9(14) . . . . ?
C11A C12 C27A C13B 124.8(13) . . . . ?
C11A C12 C27A C13A 127.1(14) . . . . ?
C11A C25 C26 N2 -172.1(10) . . . . ?
C11A C25 C26 C13 -50.8(13) . . . . ?
C11A C25 C26 C15 126.5(13) . . . . ?
C11A C25 C26 C11 72.6(15) . . . . ?
C11A C25 C26 C10 72.1(19) . . . . ?
C11 C15 C25 N1 144.6(16) . . . . ?
C11 C15 C25 C11B -2(3) . . . . ?
C11 C15 C25 C13 76.4(17) . . . . ?
C11 C15 C25 C26 79(2) . . . . ?
C11 C15 C25 C11A 15(2) . . . . ?
C11 C15 C26 N2 119.3(8) . . . . ?
C11 C15 C26 C13 -124.4(8) . . . . ?
C11 C15 C26 C25 -125.9(11) . . . . ?
C11 C15 C26 C10 1.9(15) . . . . ?
C11 C15 C10 C13B -28(37) . . . . ?
C11 C15 C10 C26 -141(39) . . . . ?
C11 C15 C10 C13A -53(37) . . . . ?
C11 C13B C13A C12 118.8(13) . . . . ?
C11 C13B C13A C27A 123(2) . . . . ?
C11 C13B C13A C10 -1.4(13) . . . . ?
C11 C13B C27A C11B -20(3) . . . . ?
C11 C13B C27A C12 -84(2) . . . . ?
C11 C13B C27A C13A -89(4) . . . . ?
C11 C13B C27A C11A -34(3) . . . . ?
C11 C13B C10 C15 32(37) . . . . ?
C11 C13B C10 C26 61(37) . . . . ?
C11 C13B C10 C13A 149(39) . . . . ?
C11 C26 C10 C15 33(32) . . . . ?
C11 C26 C10 C13B -44(30) . . . . ?
C11 C26 C10 C13A -70(31) . . . . ?
C11 C13A C27A C11B -63(3) . . . . ?
C11 C13A C27A C12 -117(2) . . . . ?
C11 C13A C27A C13B 57(3) . . . . ?
C11 C13A C27A C11A -75(2) . . . . ?
C11 C13A C10 C15 46(26) . . . . ?
C11 C13A C10 C13B -25(28) . . . . ?
C11 C13A C10 C26 77(27) . . . . ?
C10 C15 C25 N1 142(3) . . . . ?
C10 C15 C25 C11B -5(3) . . . . ?
C10 C15 C25 C13 73(3) . . . . ?
C10 C15 C25 C26 76(3) . . . . ?
C10 C15 C25 C11A 12(3) . . . . ?
C10 C15 C26 N2 117.4(12) . . . . ?
C10 C15 C26 C13 -126.4(14) . . . . ?
C10 C15 C26 C25 -127.9(13) . . . . ?
C10 C15 C26 C11 -1.9(15) . . . . ?
C10 C15 C11 C13B 150(41) . . . . ?
C10 C15 C11 C26 39(39) . . . . ?
C10 C15 C11 C13A 123(41) . . . . ?
C10 C13B C13A C12 120.3(17) . . . . ?
C10 C13B C13A C27A 124.0(19) . . . . ?
C10 C13B C13A C11 1.4(13) . . . . ?
C10 C13B C27A C11B -18(4) . . . . ?
C10 C13B C27A C12 -81(3) . . . . ?
C10 C13B C27A C13A -87(4) . . . . ?
C10 C13B C27A C11A -32(4) . . . . ?
C10 C13B C11 C15 -146(40) . . . . ?
C10 C13B C11 C26 -115(40) . . . . ?
C10 C13B C11 C13A -31(39) . . . . ?
C10 C26 C11 C15 -146(33) . . . . ?
C10 C26 C11 C13B 133(34) . . . . ?
C10 C26 C11 C13A 105(34) . . . . ?
C10 C13A C27A C11B -63(3) . . . . ?
C10 C13A C27A C12 -117(3) . . . . ?
C10 C13A C27A C13B 58(3) . . . . ?
C10 C13A C27A C11A -74(2) . . . . ?
C10 C13A C11 C15 -130(30) . . . . ?
C10 C13A C11 C13B 155(29) . . . . ?
C10 C13A C11 C26 -98(29) . . . . ?
